data_7029239
loop_
_publ_author_name
'McLeod, Nicolas A.'
'Kuzmina, Lyudmila G.'
'Churakov, Andrei V.'
'Mountford, Philip'
'Nikonov, Georgii I.'

_publ_section_title
;
 Group 5 hydride and borohydride complexes supported by
 cyclopentadienyl-imido ligand sets.
;
_journal_issue 1
_journal_name_full 'Dalton transactions (Cambridge, England : 2003)'
_journal_page_first 188
_journal_page_last 195
_journal_paper_doi 10.1039/c3dt52489b
_journal_volume 43
_journal_year 2014
_chemical_formula_sum 'C20 H31 N Nb0.18 P Ta0.82'
_chemical_formula_weight 481.53
_chemical_name_systematic
; 
 ? 
;
_space_group_IT_number 14
_symmetry_cell_setting monoclinic
_symmetry_space_group_name_Hall '-P 2yn'
_symmetry_space_group_name_H-M 'P 1 21/n 1'
_atom_sites_solution_hydrogens geom
_atom_sites_solution_primary direct
_atom_sites_solution_secondary difmap
_audit_creation_method SHELXL-97
_cell_angle_alpha 90.00
_cell_angle_beta 97.847(2)
_cell_angle_gamma 90.00
_cell_formula_units_Z 4
_cell_length_a 8.8981(2)
_cell_length_b 14.3944(3)
_cell_length_c 16.7428(5)
_cell_measurement_reflns_used 6409
_cell_measurement_temperature 123(2)
_cell_measurement_theta_max 32.5896
_cell_measurement_theta_min 2.7041
_cell_volume 2124.38(9)
_computing_structure_refinement 'SHELXL-97 (Sheldrick, 1997)'
_computing_structure_solution 'SHELXS-97 (Sheldrick, 1990)'
_diffrn_ambient_temperature 123(2)
_diffrn_detector_area_resol_mean 16.1511
_diffrn_measured_fraction_theta_full 1.000
_diffrn_measured_fraction_theta_max 1.000
_diffrn_measurement_device_type 'Xcalibur, Sapphire3, Gemini ultra'
_diffrn_measurement_method \w
_diffrn_radiation_monochromator graphite
_diffrn_radiation_source 'Enhance (Mo) X-ray Source'
_diffrn_radiation_type MoK\a
_diffrn_radiation_wavelength 0.71073
_diffrn_reflns_av_R_equivalents 0.0666
_diffrn_reflns_av_sigmaI/netI 0.0531
_diffrn_reflns_limit_h_max 12
_diffrn_reflns_limit_h_min -12
_diffrn_reflns_limit_k_max 19
_diffrn_reflns_limit_k_min -20
_diffrn_reflns_limit_l_max 23
_diffrn_reflns_limit_l_min -23
_diffrn_reflns_number 29002
_diffrn_reflns_theta_full 30.00
_diffrn_reflns_theta_max 30.00
_diffrn_reflns_theta_min 2.71
_exptl_absorpt_coefficient_mu 4.420
_exptl_absorpt_correction_T_max 1.00000
_exptl_absorpt_correction_T_min 0.56437
_exptl_absorpt_correction_type multi-scan
_exptl_absorpt_process_details
;
CrysAlisPro, Agilent Technologies,
Version 1.171.35.15 (release 03-08-2011 CrysAlis171 .NET)
(compiled Aug  3 2011,13:03:54)
Empirical absorption correction using spherical harmonics,
 implemented in SCALE3 ABSPACK scaling algorithm.
;
_exptl_crystal_colour yellow
_exptl_crystal_density_diffrn 1.506
_exptl_crystal_density_method 'not measured'
_exptl_crystal_description block
_exptl_crystal_F_000 961
_exptl_crystal_size_max 0.32
_exptl_crystal_size_mid 0.20
_exptl_crystal_size_min 0.06
_refine_diff_density_max 3.888
_refine_diff_density_min -1.424
_refine_diff_density_rms 0.198
_refine_ls_extinction_method none
_refine_ls_goodness_of_fit_ref 1.072
_refine_ls_hydrogen_treatment mixed
_refine_ls_matrix_type full
_refine_ls_number_parameters 98
_refine_ls_number_reflns 6190
_refine_ls_number_restraints 0
_refine_ls_restrained_S_all 1.072
_refine_ls_R_factor_all 0.0700
_refine_ls_R_factor_gt 0.0513
_refine_ls_shift/su_max 0.001
_refine_ls_shift/su_mean 0.000
_refine_ls_structure_factor_coef Fsqd
_refine_ls_weighting_details 'calc w=1/[\s^2^(Fo^2^)+(0.0570P)^2^+8.7132P] where P=(Fo^2^+2Fc^2^)/3'
_refine_ls_weighting_scheme calc
_refine_ls_wR_factor_gt 0.1236
_refine_ls_wR_factor_ref 0.1326
_reflns_number_gt 4869
_reflns_number_total 6190
_reflns_threshold_expression >2sigma(I)
_cod_data_source_file c3dt52489b.txt
_cod_data_source_block p21n
_cod_original_sg_symbol_H-M 'P 21/n'
_cod_database_code 7029239

loop_
_symmetry_equiv_pos_as_xyz
'x, y, z'
'-x+1/2, y+1/2, -z+1/2'
'-x, -y, -z'
'x-1/2, -y-1/2, z-1/2'

loop_
_atom_site_label
_atom_site_type_symbol
_atom_site_fract_x
_atom_site_fract_y
_atom_site_fract_z
_atom_site_U_iso_or_equiv
_atom_site_adp_type
_atom_site_occupancy
_atom_site_symmetry_multiplicity
_atom_site_calc_flag
_atom_site_refinement_flags
_atom_site_disorder_assembly
_atom_site_disorder_group
Ta1 Ta -0.27037(3) 0.423039(19) 0.65481(2) 0.01893(9) Uani 0.82 1 d P A 1
Nb1 Nb -0.2408(3) 0.41638(19) 0.62908(19) 0.0115(6) Uiso 0.18 1 d P A 2
P1 P -0.48731(19) 0.33510(11) 0.70037(10) 0.0307(3) Uani 1 1 d . . .
N1 N -0.1386(6) 0.3358(4) 0.6983(3) 0.0297(11) Uani 1 1 d . . .
C1 C -0.1174(8) 0.5616(5) 0.6523(5) 0.0383(15) Uani 1 1 d . . .
H1A H -0.0359 0.5819 0.6959 0.046 Uiso 1 1 calc R A 1
C2 C -0.0955(7) 0.5081(5) 0.5838(4) 0.035 Uani 1 1 d . A .
H2A H 0.0041 0.4845 0.5710 0.042 Uiso 1 1 calc R B 1
C3 C -0.2335(7) 0.5061(5) 0.5314(4) 0.037 Uani 1 1 d . . .
H3A H -0.2484 0.4794 0.4758 0.044 Uiso 1 1 calc R A 1
C4 C -0.3419(7) 0.5613(4) 0.5665(4) 0.033 Uani 1 1 d . A .
H4A H -0.4466 0.5773 0.5404 0.040 Uiso 1 1 calc R C 1
C5 C -0.2717(7) 0.5949(5) 0.6407(4) 0.031 Uani 1 1 d . A .
H5A H -0.3167 0.6400 0.6763 0.037 Uiso 1 1 calc R D 1
C6 C -0.0311(5) 0.2727(4) 0.7342(3) 0.019 Uani 1 1 d . A .
C7 C 0.0339(6) 0.2863(4) 0.8149(3) 0.021 Uani 1 1 d . . .
C8 C 0.1406(6) 0.2214(4) 0.8503(4) 0.028 Uani 1 1 d . A .
H8A H 0.1846 0.2295 0.9048 0.034 Uiso 1 1 calc R . .
C9 C 0.1829(7) 0.1457(5) 0.8072(4) 0.033 Uani 1 1 d . . .
H9A H 0.2577 0.1036 0.8316 0.039 Uiso 1 1 calc R A .
C10 C 0.1156(6) 0.1314(4) 0.7281(4) 0.029 Uani 1 1 d . A .
H10A H 0.1430 0.0784 0.6994 0.035 Uiso 1 1 calc R . .
C11 C 0.0078(6) 0.1940(4) 0.6898(3) 0.024 Uani 1 1 d . . .
C12 C -0.0085(6) 0.3703(4) 0.8618(4) 0.027 Uani 1 1 d . A .
H12A H -0.1103 0.3921 0.8359 0.032 Uiso 1 1 calc R . .
C13 C -0.0209(8) 0.3489(5) 0.9504(4) 0.040 Uani 1 1 d . . .
H13A H -0.0936 0.2983 0.9534 0.060 Uiso 1 1 calc R A .
H13B H -0.0556 0.4044 0.9764 0.060 Uiso 1 1 calc R . .
H13C H 0.0787 0.3302 0.9782 0.060 Uiso 1 1 calc R . .
C14 C 0.1043(7) 0.4496(5) 0.8555(4) 0.031 Uani 1 1 d . . .
H14A H 0.1103 0.4627 0.7986 0.047 Uiso 1 1 calc R A .
H14B H 0.2047 0.4313 0.8825 0.047 Uiso 1 1 calc R . .
H14C H 0.0702 0.5053 0.8814 0.047 Uiso 1 1 calc R . .
C15 C -0.0647(7) 0.1784(4) 0.6043(4) 0.029 Uani 1 1 d . A .
H15A H -0.1667 0.2087 0.5988 0.035 Uiso 1 1 calc R . .
C16 C -0.0916(9) 0.0766(5) 0.5830(5) 0.045 Uani 1 1 d . . .
H16A H -0.1496 0.0477 0.6222 0.068 Uiso 1 1 calc R A .
H16B H 0.0061 0.0448 0.5844 0.068 Uiso 1 1 calc R . .
H16C H -0.1487 0.0715 0.5289 0.068 Uiso 1 1 calc R . .
C17 C 0.0242(9) 0.2269(6) 0.5446(5) 0.047 Uani 1 1 d . . .
H17A H 0.0398 0.2922 0.5601 0.070 Uiso 1 1 calc R A .
H17B H -0.0328 0.2232 0.4903 0.070 Uiso 1 1 calc R . .
H17C H 0.1228 0.1964 0.5451 0.070 Uiso 1 1 calc R . .
C18 C -0.4767(8) 0.3219(5) 0.8089(4) 0.038 Uani 1 1 d . A .
H18A H -0.5653 0.2872 0.8214 0.057 Uiso 1 1 calc R . .
H18B H -0.4750 0.3834 0.8341 0.057 Uiso 1 1 calc R . .
H18C H -0.3840 0.2881 0.8297 0.057 Uiso 1 1 calc R . .
C19 C -0.5041(7) 0.2155(5) 0.6660(4) 0.035 Uani 1 1 d . A .
H19A H -0.5908 0.1862 0.6864 0.053 Uiso 1 1 calc R . .
H19B H -0.4111 0.1817 0.6862 0.053 Uiso 1 1 calc R . .
H19C H -0.5196 0.2142 0.6069 0.053 Uiso 1 1 calc R . .
C20 C -0.6767(7) 0.3807(5) 0.6720(4) 0.036 Uani 1 1 d . A .
H20A H -0.7503 0.3404 0.6937 0.054 Uiso 1 1 calc R . .
H20B H -0.6996 0.3828 0.6131 0.054 Uiso 1 1 calc R . .
H20C H -0.6828 0.4435 0.6939 0.054 Uiso 1 1 calc R . .

loop_
_atom_site_aniso_label
_atom_site_aniso_U_11
_atom_site_aniso_U_22
_atom_site_aniso_U_33
_atom_site_aniso_U_23
_atom_site_aniso_U_13
_atom_site_aniso_U_12
Ta1 0.02042(14) 0.01846(14) 0.01834(16) 0.00242(11) 0.00419(11) 0.00325(10)
P1 0.0368(8) 0.0274(8) 0.0277(8) -0.0003(6) 0.0032(6) 0.0041(6)
N1 0.034(3) 0.026(3) 0.028(3) 0.000(2) -0.001(2) -0.001(2)
C1 0.034(3) 0.033(3) 0.047(4) 0.001(3) 0.000(3) -0.008(3)
C2 0.035 0.035 0.035 0.000 0.005 0.000
C3 0.037 0.037 0.037 0.000 0.005 0.000
C4 0.033 0.033 0.033 0.000 0.005 0.000
C5 0.031 0.031 0.031 0.000 0.004 0.000
C6 0.019 0.019 0.019 0.000 0.003 0.000
C7 0.021 0.021 0.021 0.000 0.003 0.000
C8 0.028 0.028 0.028 0.000 0.004 0.000
C9 0.033 0.033 0.033 0.000 0.004 0.000
C10 0.029 0.029 0.029 0.000 0.004 0.000
C11 0.024 0.024 0.024 0.000 0.003 0.000
C12 0.027 0.027 0.027 0.000 0.004 0.000
C13 0.040 0.040 0.040 0.000 0.006 0.000
C14 0.031 0.031 0.031 0.000 0.004 0.000
C15 0.029 0.029 0.029 0.000 0.004 0.000
C16 0.045 0.045 0.045 0.000 0.006 0.000
C17 0.047 0.047 0.047 0.000 0.006 0.000
C18 0.038 0.038 0.038 0.000 0.005 0.000
C19 0.035 0.035 0.035 0.000 0.005 0.000
C20 0.036 0.036 0.036 0.000 0.005 0.000

loop_
_atom_type_symbol
_atom_type_description
_atom_type_scat_dispersion_real
_atom_type_scat_dispersion_imag
_atom_type_scat_source
C C 0.0033 0.0016 'International Tables Vol C Tables 4.2.6.8 and 6.1.1.4'
H H 0.0000 0.0000 'International Tables Vol C Tables 4.2.6.8 and 6.1.1.4'
N N 0.0061 0.0033 'International Tables Vol C Tables 4.2.6.8 and 6.1.1.4'
P P 0.1023 0.0942 'International Tables Vol C Tables 4.2.6.8 and 6.1.1.4'
Ta Ta -0.7052 6.5227 'International Tables Vol C Tables 4.2.6.8 and 6.1.1.4'
Nb Nb -2.0727 0.6215 'International Tables Vol C Tables 4.2.6.8 and 6.1.1.4'

loop_
_geom_angle_atom_site_label_1
_geom_angle_atom_site_label_2
_geom_angle_atom_site_label_3
_geom_angle
N1 Ta1 C2 97.2(2)
N1 Ta1 C1 104.2(2)
C2 Ta1 C1 34.1(2)
N1 Ta1 C3 121.8(2)
C2 Ta1 C3 33.6(2)
C1 Ta1 C3 56.1(2)
N1 Ta1 C5 136.6(2)
C2 Ta1 C5 56.2(2)
C1 Ta1 C5 34.2(2)
C3 Ta1 C5 55.5(2)
N1 Ta1 C4 152.8(2)
C2 Ta1 C4 55.7(2)
C1 Ta1 C4 55.5(2)
C3 Ta1 C4 33.7(2)
C5 Ta1 C4 32.5(2)
N1 Ta1 P1 90.62(17)
C2 Ta1 P1 167.88(16)
C1 Ta1 P1 151.44(18)
C3 Ta1 P1 134.40(16)
C5 Ta1 P1 122.44(15)
C4 Ta1 P1 115.78(16)
N1 Nb1 C2 111.3(3)
N1 Nb1 C3 146.7(3)
C2 Nb1 C3 39.6(3)
N1 Nb1 C1 106.3(3)
C2 Nb1 C1 36.5(3)
C3 Nb1 C1 61.3(3)
N1 Nb1 C4 161.7(3)
C2 Nb1 C4 60.6(3)
C3 Nb1 C4 35.8(2)
C1 Nb1 C4 56.9(2)
N1 Nb1 C5 129.8(3)
C2 Nb1 C5 58.1(2)
C3 Nb1 C5 57.5(2)
C1 Nb1 C5 33.4(2)
C4 Nb1 C5 32.0(2)
N1 Nb1 P1 79.5(2)
C2 Nb1 P1 164.1(2)
C3 Nb1 P1 132.9(2)
C1 Nb1 P1 130.7(2)
C4 Nb1 P1 105.47(19)
C5 Nb1 P1 106.03(18)
C20 P1 C19 103.1(3)
C20 P1 C18 102.7(3)
C19 P1 C18 102.1(3)
C20 P1 Ta1 117.7(2)
C19 P1 Ta1 114.5(2)
C18 P1 Ta1 114.8(2)
C20 P1 Nb1 118.5(2)
C19 P1 Nb1 106.7(2)
C18 P1 Nb1 121.2(2)
Ta1 P1 Nb1 8.43(6)
C6 N1 Nb1 162.9(5)
C6 N1 Ta1 176.5(4)
Nb1 N1 Ta1 17.36(11)
C2 C1 C5 107.8(6)
C2 C1 Nb1 60.0(4)
C5 C1 Nb1 82.0(4)
C2 C1 Ta1 72.9(4)
C5 C1 Ta1 75.5(4)
Nb1 C1 Ta1 12.98(9)
C2 C1 H1A 125.7
C5 C1 H1A 125.7
Nb1 C1 H1A 130.7
Ta1 C1 H1A 125.7
C3 C2 C1 108.1(6)
C3 C2 Nb1 71.3(4)
C1 C2 Nb1 83.5(4)
C3 C2 Ta1 74.4(4)
C1 C2 Ta1 73.0(4)
Nb1 C2 Ta1 10.60(10)
C3 C2 H2A 125.6
C1 C2 H2A 125.6
Nb1 C2 H2A 118.6
Ta1 C2 H2A 125.6
C2 C3 C4 108.1(6)
C2 C3 Nb1 69.1(4)
C4 C3 Nb1 85.9(4)
C2 C3 Ta1 72.0(4)
C4 C3 Ta1 75.5(4)
Nb1 C3 Ta1 10.40(10)
C2 C3 H3A 125.6
C4 C3 H3A 125.6
Nb1 C3 H3A 118.5
Ta1 C3 H3A 125.6
C5 C4 C3 108.1(6)
C5 C4 Nb1 79.7(4)
C3 C4 Nb1 58.4(4)
C5 C4 Ta1 72.8(4)
C3 C4 Ta1 70.8(4)
Nb1 C4 Ta1 12.50(8)
C5 C4 H4A 125.9
C3 C4 H4A 125.9
Nb1 C4 H4A 130.4
Ta1 C4 H4A 125.9
C4 C5 C1 107.8(6)
C4 C5 Ta1 74.7(4)
C1 C5 Ta1 70.3(4)
C4 C5 Nb1 68.3(4)
C1 C5 Nb1 64.6(4)
Ta1 C5 Nb1 12.03(8)
C4 C5 H5A 125.9
C1 C5 H5A 125.9
Ta1 C5 H5A 125.9
Nb1 C5 H5A 137.9
N1 C6 C7 119.4(5)
N1 C6 C11 119.7(5)
C7 C6 C11 120.9(5)
C8 C7 C6 118.6(5)
C8 C7 C12 120.9(5)
C6 C7 C12 120.5(5)
C9 C8 C7 121.3(6)
C9 C8 H8A 119.4
C7 C8 H8A 119.4
C8 C9 C10 119.9(6)
C8 C9 H9A 120.0
C10 C9 H9A 120.0
C9 C10 C11 121.1(6)
C9 C10 H10A 119.4
C11 C10 H10A 119.4
C10 C11 C6 118.2(5)
C10 C11 C15 121.0(5)
C6 C11 C15 120.8(5)
C7 C12 C14 110.3(5)
C7 C12 C13 113.3(5)
C14 C12 C13 110.5(5)
C7 C12 H12A 107.5
C14 C12 H12A 107.5
C13 C12 H12A 107.5
C12 C13 H13A 109.5
C12 C13 H13B 109.5
H13A C13 H13B 109.5
C12 C13 H13C 109.5
H13A C13 H13C 109.5
H13B C13 H13C 109.5
C12 C14 H14A 109.5
C12 C14 H14B 109.5
H14A C14 H14B 109.5
C12 C14 H14C 109.5
H14A C14 H14C 109.5
H14B C14 H14C 109.5
C11 C15 C16 113.5(5)
C11 C15 C17 111.2(5)
C16 C15 C17 111.6(6)
C11 C15 H15A 106.7
C16 C15 H15A 106.7
C17 C15 H15A 106.7
C15 C16 H16A 109.5
C15 C16 H16B 109.5
H16A C16 H16B 109.5
C15 C16 H16C 109.5
H16A C16 H16C 109.5
H16B C16 H16C 109.5
C15 C17 H17A 109.5
C15 C17 H17B 109.5
H17A C17 H17B 109.5
C15 C17 H17C 109.5
H17A C17 H17C 109.5
H17B C17 H17C 109.5
P1 C18 H18A 109.5
P1 C18 H18B 109.5
H18A C18 H18B 109.5
P1 C18 H18C 109.5
H18A C18 H18C 109.5
H18B C18 H18C 109.5
P1 C19 H19A 109.5
P1 C19 H19B 109.5
H19A C19 H19B 109.5
P1 C19 H19C 109.5
H19A C19 H19C 109.5
H19B C19 H19C 109.5
P1 C20 H20A 109.5
P1 C20 H20B 109.5
H20A C20 H20B 109.5
P1 C20 H20C 109.5
H20A C20 H20C 109.5
H20B C20 H20C 109.5

loop_
_geom_bond_atom_site_label_1
_geom_bond_atom_site_label_2
_geom_bond_distance
Ta1 N1 1.802(5)
Ta1 C2 2.416(7)
Ta1 C1 2.417(6)
Ta1 C3 2.448(7)
Ta1 C5 2.485(6)
Ta1 C4 2.510(7)
Ta1 P1 2.5125(18)
Nb1 N1 1.796(6)
Nb1 C2 2.063(7)
Nb1 C3 2.092(8)
Nb1 C1 2.368(7)
Nb1 C4 2.450(7)
Nb1 C5 2.595(7)
Nb1 P1 2.885(4)
P1 C20 1.810(7)
P1 C19 1.814(7)
P1 C18 1.816(7)
N1 C6 1.395(7)
C1 C2 1.417(10)
C1 C5 1.442(9)
C1 H1A 1.0000
C2 C3 1.408(9)
C2 H2A 1.0000
C3 C4 1.436(9)
C3 H3A 1.0000
C4 C5 1.399(9)
C4 H4A 1.0000
C5 H5A 1.0000
C6 C7 1.409(7)
C6 C11 1.424(7)
C7 C8 1.403(8)
C7 C12 1.517(8)
C8 C9 1.388(9)
C8 H8A 0.9500
C9 C10 1.392(9)
C9 H9A 0.9500
C10 C11 1.405(8)
C10 H10A 0.9500
C11 C15 1.506(8)
C12 C14 1.532(8)
C12 C13 1.535(9)
C12 H12A 1.0000
C13 H13A 0.9800
C13 H13B 0.9800
C13 H13C 0.9800
C14 H14A 0.9800
C14 H14B 0.9800
C14 H14C 0.9800
C15 C16 1.519(9)
C15 C17 1.525(10)
C15 H15A 1.0000
C16 H16A 0.9800
C16 H16B 0.9800
C16 H16C 0.9800
C17 H17A 0.9800
C17 H17B 0.9800
C17 H17C 0.9800
C18 H18A 0.9800
C18 H18B 0.9800
C18 H18C 0.9800
C19 H19A 0.9800
C19 H19B 0.9800
C19 H19C 0.9800
C20 H20A 0.9800
C20 H20B 0.9800
C20 H20C 0.9800
